data_2104988
loop_
_publ_author_name
'Liu, Xiaogang'
'Cole, Jacqueline M.'
'Waddell, Paul G.'
'Lin, Tze-Chia'

_publ_section_title
;
 Molecular origins of commercial laser dye functionality in azacoumarins
 and 2-quinolones: LD 425, LD 489 and LD 473
;
_journal_issue 6
_journal_name_full 'Acta Crystallographica Section B'
_journal_page_first 560
_journal_page_last 568
_journal_paper_doi 10.1107/S0108768111037311
_journal_volume 67
_journal_year 2011
_chemical_formula_moiety 'C17 H19 F3 N2 O'
_chemical_formula_sum 'C17 H19 F3 N2 O'
_chemical_formula_weight 324.34
_chemical_name_common 'LD 473'
_chemical_name_systematic ?
_space_group_IT_number 14
_symmetry_cell_setting monoclinic
_symmetry_space_group_name_Hall '-P 2ybc'
_symmetry_space_group_name_H-M 'P 1 21/c 1'
_atom_sites_solution_hydrogens geom
_atom_sites_solution_primary direct
_atom_sites_solution_secondary difmap
_audit_creation_method SHELXL-97
_cell_angle_alpha 90.00
_cell_angle_beta 93.4529(11)
_cell_angle_gamma 90.00
_cell_formula_units_Z 4
_cell_length_a 12.1853(5)
_cell_length_b 12.2242(4)
_cell_length_c 10.6361(3)
_cell_measurement_reflns_used 9368
_cell_measurement_temperature 180(2)
_cell_measurement_theta_max 27.485
_cell_measurement_theta_min 0.998
_cell_volume 1581.43(9)
_computing_data_collection 'COLLECT (Nonius BV, 1998)'
_computing_molecular_graphics 'ORTEP-3 for Windows (Farrugia, 1997)'
_computing_publication_material 'publCIF (Westrip, 2010)'
_computing_structure_refinement 'SHELXL-97 (Sheldrick, 1997)'
_computing_structure_solution 'SHELXS-97 (Sheldrick, 1990)'
_diffrn_ambient_temperature 180(2)
_diffrn_detector_area_resol_mean 9
_diffrn_measured_fraction_theta_full 0.995
_diffrn_measured_fraction_theta_max 0.995
_diffrn_measurement_device_type KappaCCD
_diffrn_measurement_method CCD
_diffrn_radiation_monochromator graphite
_diffrn_radiation_source 'fine-focus sealed tube'
_diffrn_radiation_type MoK\a
_diffrn_radiation_wavelength 0.71073
_diffrn_reflns_av_R_equivalents 0.0615
_diffrn_reflns_av_sigmaI/netI 0.0631
_diffrn_reflns_limit_h_max 15
_diffrn_reflns_limit_h_min -15
_diffrn_reflns_limit_k_max 15
_diffrn_reflns_limit_k_min -15
_diffrn_reflns_limit_l_max 13
_diffrn_reflns_limit_l_min -13
_diffrn_reflns_number 14885
_diffrn_reflns_theta_full 27.46
_diffrn_reflns_theta_max 27.46
_diffrn_reflns_theta_min 3.73
_exptl_absorpt_coefficient_mu 0.110
_exptl_absorpt_correction_T_max 0.989
_exptl_absorpt_correction_T_min 0.943
_exptl_absorpt_correction_type multi-scan
_exptl_absorpt_process_details '(Blessing, 1997)'
_exptl_crystal_colour Yellow
_exptl_crystal_density_diffrn 1.362
_exptl_crystal_density_method 'not measured'
_exptl_crystal_description unknown
_exptl_crystal_F_000 680
_exptl_crystal_size_max 0.32
_exptl_crystal_size_mid 0.16
_exptl_crystal_size_min 0.12
_refine_diff_density_max 0.216
_refine_diff_density_min -0.277
_refine_ls_extinction_method none
_refine_ls_goodness_of_fit_ref 0.996
_refine_ls_hydrogen_treatment refall
_refine_ls_matrix_type full
_refine_ls_number_parameters 284
_refine_ls_number_reflns 3601
_refine_ls_number_restraints 0
_refine_ls_restrained_S_all 0.996
_refine_ls_R_factor_all 0.0977
_refine_ls_R_factor_gt 0.0482
_refine_ls_shift/su_max 0.000
_refine_ls_shift/su_mean 0.000
_refine_ls_structure_factor_coef Fsqd
_refine_ls_weighting_details 'calc w=1/[\s^2^(Fo^2^)+(0.0651P)^2^+0.0000P] where P=(Fo^2^+2Fc^2^)/3'
_refine_ls_weighting_scheme calc
_refine_ls_wR_factor_gt 0.1038
_refine_ls_wR_factor_ref 0.1230
_reflns_number_gt 2179
_reflns_number_total 3601
_reflns_threshold_expression >2sigma(I)
_cod_data_source_file bk5105.cif
_cod_data_source_block ld473
_cod_original_sg_symbol_H-M P2(1)/c
_cod_database_code 2104988
_cod_database_fobs_code 2104988

loop_
_symmetry_equiv_pos_as_xyz
'x, y, z'
'-x, y+1/2, -z+1/2'
'-x, -y, -z'
'x, -y-1/2, z-1/2'

loop_
_atom_site_type_symbol
_atom_site_label
_atom_site_fract_x
_atom_site_fract_y
_atom_site_fract_z
_atom_site_U_iso_or_equiv
_atom_site_adp_type
_atom_site_calc_flag
_atom_site_occupancy
_atom_site_symmetry_multiplicity
C C1 0.37858(15) 0.10863(13) 0.19150(16) 0.0341(4) Uani d 1 1
C C2 0.05239(15) -0.19513(14) -0.18187(16) 0.0341(4) Uani d 1 1
C C3 0.11890(15) -0.26681(14) -0.10184(16) 0.0345(4) Uani d 1 1
C C4 0.19407(14) -0.22888(12) -0.01473(15) 0.0290(4) Uani d 1 1
C C5 0.28973(14) -0.06881(13) 0.09354(16) 0.0296(4) Uani d 1 1
C C6 0.29987(14) 0.04135(13) 0.10744(15) 0.0293(4) Uani d 1 1
C C7 0.23139(14) 0.11227(12) 0.03302(15) 0.0292(4) Uani d 1 1
C C8 0.15392(15) 0.07277(13) -0.05515(16) 0.0303(4) Uani d 1 1
C C9 0.14378(14) -0.04151(12) -0.07069(14) 0.0272(4) Uani d 1 1
C C10 0.21080(14) -0.11406(12) 0.00472(15) 0.0274(4) Uani d 1 1
C C11 0.31771(17) 0.22020(14) 0.18754(18) 0.0385(5) Uani d 1 1
C C12 0.17909(18) 0.30711(15) 0.0320(2) 0.0398(5) Uani d 1 1
C C13 -0.00241(18) -0.00971(16) -0.2378(2) 0.0392(5) Uani d 1 1
C C14 0.26336(16) -0.31053(13) 0.05997(17) 0.0360(4) Uani d 1 1
C C15 0.3930(2) 0.06468(18) 0.32525(19) 0.0451(5) Uani d 1 1
C C16 0.48967(18) 0.11344(19) 0.1319(2) 0.0467(5) Uani d 1 1
C C17 0.3878(2) 0.32150(17) 0.2094(3) 0.0542(6) Uani d 1 1
F F1 0.26308(9) -0.29590(8) 0.18444(9) 0.0456(3) Uani d 1 1
F F2 0.36909(9) -0.30578(9) 0.03196(11) 0.0535(3) Uani d 1 1
F F3 0.23105(10) -0.41370(7) 0.03869(11) 0.0567(4) Uani d 1 1
H H3 0.1077(15) -0.3436(14) -0.1152(15) 0.037(5) Uiso d 1 1
H H5 0.3379(15) -0.1191(13) 0.1455(15) 0.032(4) Uiso d 1 1
H H8 0.1097(15) 0.1192(13) -0.1019(16) 0.032(5) Uiso d 1 1
H H11 0.2583(17) 0.2200(14) 0.2547(18) 0.047(5) Uiso d 1 1
H H12A 0.1440(18) 0.3053(17) -0.054(2) 0.059(6) Uiso d 1 1
H H13A -0.0493(18) -0.0488(17) -0.2926(19) 0.056(6) Uiso d 1 1
H H15A 0.4327(18) 0.1160(16) 0.381(2) 0.055(6) Uiso d 1 1
H H16A 0.4774(17) 0.1451(15) 0.045(2) 0.052(6) Uiso d 1 1
H H17A 0.431(2) 0.3160(17) 0.292(2) 0.067(7) Uiso d 1 1
H H12B 0.123(2) 0.3111(18) 0.096(2) 0.079(8) Uiso d 1 1
H H13B -0.0482(19) 0.0350(17) -0.186(2) 0.063(7) Uiso d 1 1
H H15B 0.321(2) 0.0536(17) 0.3611(19) 0.064(7) Uiso d 1 1
H H16B 0.5442(18) 0.1583(16) 0.1821(18) 0.056(6) Uiso d 1 1
H H17B 0.341(2) 0.3878(18) 0.215(2) 0.070(7) Uiso d 1 1
H H12C 0.2183(18) 0.3748(18) 0.0362(19) 0.057(6) Uiso d 1 1
H H13C 0.043(2) 0.0356(19) -0.285(2) 0.073(7) Uiso d 1 1
H H15C 0.4393(19) -0.0050(19) 0.3299(19) 0.065(6) Uiso d 1 1
H H16C 0.5235(18) 0.0373(18) 0.1283(19) 0.058(6) Uiso d 1 1
H H17C 0.438(2) 0.3315(17) 0.139(2) 0.065(7) Uiso d 1 1
N N1 0.06657(11) -0.08403(10) -0.15980(12) 0.0298(3) Uani d 1 1
N N2 0.25658(12) 0.21959(10) 0.06281(13) 0.0343(4) Uani d 1 1
O O2 -0.01422(11) -0.22857(10) -0.26542(12) 0.0471(4) Uani d 1 1

loop_
_atom_site_aniso_label
_atom_site_aniso_U_11
_atom_site_aniso_U_22
_atom_site_aniso_U_33
_atom_site_aniso_U_12
_atom_site_aniso_U_13
_atom_site_aniso_U_23
C1 0.0344(11) 0.0314(9) 0.0358(10) -0.0055(8) -0.0025(8) -0.0057(7)
C2 0.0367(11) 0.0281(9) 0.0367(9) -0.0076(7) -0.0035(8) -0.0020(7)
C3 0.0419(12) 0.0223(9) 0.0390(10) -0.0050(8) -0.0021(8) -0.0018(7)
C4 0.0312(10) 0.0240(8) 0.0319(9) -0.0006(7) 0.0018(8) 0.0017(7)
C5 0.0279(10) 0.0267(9) 0.0337(9) 0.0021(7) -0.0028(8) 0.0002(7)
C6 0.0272(10) 0.0272(9) 0.0333(9) -0.0023(7) -0.0006(7) -0.0038(7)
C7 0.0320(10) 0.0234(8) 0.0323(9) -0.0033(7) 0.0025(8) -0.0026(7)
C8 0.0323(10) 0.0248(8) 0.0332(9) 0.0008(7) -0.0022(8) 0.0013(7)
C9 0.0278(10) 0.0244(9) 0.0292(8) -0.0021(7) -0.0002(7) -0.0015(7)
C10 0.0282(9) 0.0221(8) 0.0321(9) 0.0005(7) 0.0024(7) -0.0023(7)
C11 0.0455(12) 0.0305(10) 0.0386(10) -0.0055(8) -0.0043(9) -0.0069(8)
C12 0.0467(13) 0.0227(10) 0.0500(13) -0.0006(8) 0.0016(11) 0.0010(8)
C13 0.0414(12) 0.0320(10) 0.0425(11) -0.0003(9) -0.0130(10) 0.0033(9)
C14 0.0400(12) 0.0266(10) 0.0412(10) -0.0011(8) 0.0009(8) -0.0003(8)
C15 0.0515(14) 0.0441(12) 0.0385(11) -0.0039(11) -0.0075(10) -0.0044(9)
C16 0.0371(12) 0.0510(13) 0.0512(13) -0.0104(10) -0.0025(10) -0.0085(11)
C17 0.0670(17) 0.0357(12) 0.0579(15) -0.0130(11) -0.0123(13) -0.0090(10)
F1 0.0558(8) 0.0426(6) 0.0375(6) 0.0063(5) -0.0037(5) 0.0076(5)
F2 0.0396(7) 0.0523(7) 0.0693(8) 0.0155(5) 0.0086(6) 0.0117(6)
F3 0.0759(9) 0.0204(5) 0.0711(8) 0.0004(5) -0.0183(6) 0.0024(5)
N1 0.0311(8) 0.0248(7) 0.0327(8) -0.0016(6) -0.0052(6) 0.0018(6)
N2 0.0427(10) 0.0217(7) 0.0380(8) -0.0029(6) -0.0024(7) -0.0024(6)
O2 0.0557(9) 0.0343(7) 0.0485(8) -0.0106(6) -0.0194(7) -0.0018(6)

loop_
_atom_type_symbol
_atom_type_description
_atom_type_scat_dispersion_real
_atom_type_scat_dispersion_imag
_atom_type_scat_source
C C 0.0033 0.0016 'International Tables Vol C Tables 4.2.6.8 and 6.1.1.4'
H H 0.0000 0.0000 'International Tables Vol C Tables 4.2.6.8 and 6.1.1.4'
O O 0.0106 0.0060 'International Tables Vol C Tables 4.2.6.8 and 6.1.1.4'
F F 0.0171 0.0103 'International Tables Vol C Tables 4.2.6.8 and 6.1.1.4'
N N 0.0061 0.0033 'International Tables Vol C Tables 4.2.6.8 and 6.1.1.4'

loop_
_geom_angle_atom_site_label_1
_geom_angle_atom_site_label_2
_geom_angle_atom_site_label_3
_geom_angle
C6 C1 C15 113.20(15)
C6 C1 C16 108.74(14)
C15 C1 C16 110.19(17)
C6 C1 C11 100.18(14)
C15 C1 C11 111.36(16)
C16 C1 C11 112.86(16)
O2 C2 N1 120.99(16)
O2 C2 C3 123.12(15)
N1 C2 C3 115.89(15)
C4 C3 C2 122.27(15)
C4 C3 H3 121.7(11)
C2 C3 H3 116.0(11)
C3 C4 C10 121.50(15)
C3 C4 C14 118.20(14)
C10 C4 C14 120.27(14)
C6 C5 C10 120.80(16)
C6 C5 H5 120.3(9)
C10 C5 H5 118.9(9)
C5 C6 C7 120.01(15)
C5 C6 C1 130.74(15)
C7 C6 C1 109.22(13)
C8 C7 N2 128.57(15)
C8 C7 C6 121.60(14)
N2 C7 C6 109.83(14)
C7 C8 C9 118.58(16)
C7 C8 H8 120.8(11)
C9 C8 H8 120.6(11)
N1 C9 C8 119.94(14)
N1 C9 C10 119.49(13)
C8 C9 C10 120.57(15)
C5 C10 C9 118.43(14)
C5 C10 C4 124.28(15)
C9 C10 C4 117.29(14)
N2 C11 C17 112.94(16)
N2 C11 C1 103.51(13)
C17 C11 C1 116.77(18)
N2 C11 H11 106.2(10)
C17 C11 H11 107.7(10)
C1 C11 H11 109.2(10)
N2 C12 H12A 115.7(13)
N2 C12 H12B 110.4(14)
H12A C12 H12B 111(2)
N2 C12 H12C 108.2(13)
H12A C12 H12C 104.5(17)
H12B C12 H12C 106.8(18)
N1 C13 H13A 110.5(13)
N1 C13 H13B 110.9(12)
H13A C13 H13B 107.0(18)
N1 C13 H13C 109.3(14)
H13A C13 H13C 109.0(18)
H13B C13 H13C 110.1(19)
F1 C14 F3 106.01(13)
F1 C14 F2 105.91(15)
F3 C14 F2 106.29(14)
F1 C14 C4 113.58(14)
F3 C14 C4 112.75(15)
F2 C14 C4 111.74(14)
C1 C15 H15A 111.7(12)
C1 C15 H15B 110.9(12)
H15A C15 H15B 105.8(17)
C1 C15 H15C 111.9(12)
H15A C15 H15C 104.8(17)
H15B C15 H15C 111.5(17)
C1 C16 H16A 108.0(12)
C1 C16 H16B 112.3(12)
H16A C16 H16B 109.8(16)
C1 C16 H16C 110.5(12)
H16A C16 H16C 110.8(16)
H16B C16 H16C 105.4(17)
C11 C17 H17A 110.1(12)
C11 C17 H17B 111.1(14)
H17A C17 H17B 105.8(18)
C11 C17 H17C 110.2(13)
H17A C17 H17C 110.8(19)
H17B C17 H17C 108.7(17)
C2 N1 C9 123.48(14)
C2 N1 C13 116.81(14)
C9 N1 C13 119.69(13)
C7 N2 C12 121.09(15)
C7 N2 C11 107.65(13)
C12 N2 C11 118.90(14)

loop_
_geom_bond_atom_site_label_1
_geom_bond_atom_site_label_2
_geom_bond_distance
C6 C7 1.412(2)
C7 C8 1.377(2)
C8 C9 1.411(2)
C9 C10 1.420(2)
C5 C10 1.419(2)
C5 C6 1.359(2)
C9 N1 1.395(2)
C2 N1 1.387(2)
C2 C3 1.437(2)
C3 C4 1.345(2)
C4 C10 1.432(2)
C2 O2 1.236(2)
C7 N2 1.380(2)
C1 C6 1.514(2)
C1 C15 1.521(3)
C1 C16 1.530(3)
C1 C11 1.552(2)
C3 H3 0.957(17)
C4 C14 1.503(2)
C5 H5 0.994(17)
C8 H8 0.910(18)
C11 N2 1.482(2)
C11 C17 1.514(3)
C11 H11 1.05(2)
C12 N2 1.451(2)
C12 H12A 0.98(2)
C12 H12B 0.99(3)
C12 H12C 0.95(2)
C13 N1 1.462(2)
C13 H13A 0.92(2)
C13 H13B 0.97(2)
C13 H13C 0.95(2)
C14 F1 1.336(2)
C14 F3 1.3365(19)
C14 F2 1.341(2)
C15 H15A 0.97(2)
C15 H15B 0.98(2)
C15 H15C 1.02(2)
C16 H16A 1.00(2)
C16 H16B 0.99(2)
C16 H16C 1.02(2)
C17 H17A 1.01(2)
C17 H17B 0.99(2)
C17 H17C 1.00(2)

loop_
_geom_torsion_atom_site_label_1
_geom_torsion_atom_site_label_2
_geom_torsion_atom_site_label_3
_geom_torsion_atom_site_label_4
_geom_torsion
C6 C7 N2 C11 -18.60(19)
C8 C7 N2 C12 20.5(3)
O2 C2 C3 C4 177.31(18)
N1 C2 C3 C4 -3.0(3)
C2 C3 C4 C10 1.1(3)
C2 C3 C4 C14 -177.06(16)
C10 C5 C6 C7 0.0(2)
C10 C5 C6 C1 -178.02(16)
C15 C1 C6 C5 -44.0(3)
C16 C1 C6 C5 78.8(2)
C11 C1 C6 C5 -162.70(18)
C15 C1 C6 C7 137.77(17)
C16 C1 C6 C7 -99.41(17)
C11 C1 C6 C7 19.12(17)
C5 C6 C7 C8 -0.4(2)
C1 C6 C7 C8 177.98(15)
C5 C6 C7 N2 -179.73(14)
C1 C6 C7 N2 -1.32(18)
N2 C7 C8 C9 179.02(16)
C6 C7 C8 C9 -0.1(2)
C7 C8 C9 N1 -179.58(15)
C7 C8 C9 C10 1.1(2)
C6 C5 C10 C9 0.9(2)
C6 C5 C10 C4 -179.28(16)
N1 C9 C10 C5 179.18(14)
C8 C9 C10 C5 -1.5(2)
N1 C9 C10 C4 -0.6(2)
C8 C9 C10 C4 178.70(15)
C3 C4 C10 C5 -179.00(16)
C14 C4 C10 C5 -0.9(2)
C3 C4 C10 C9 0.8(2)
C14 C4 C10 C9 178.89(15)
C6 C1 C11 N2 -28.76(17)
C15 C1 C11 N2 -148.76(16)
C16 C1 C11 N2 86.70(18)
C6 C1 C11 C17 -153.51(17)
C15 C1 C11 C17 86.5(2)
C16 C1 C11 C17 -38.1(2)
C3 C4 C14 F1 -127.99(17)
C10 C4 C14 F1 53.8(2)
C3 C4 C14 F3 -7.4(2)
C10 C4 C14 F3 174.45(15)
C3 C4 C14 F2 112.27(18)
C10 C4 C14 F2 -65.9(2)
O2 C2 N1 C9 -177.10(16)
C3 C2 N1 C9 3.2(2)
O2 C2 N1 C13 1.3(2)
C3 C2 N1 C13 -178.38(16)
C8 C9 N1 C2 179.20(15)
C10 C9 N1 C2 -1.5(2)
C8 C9 N1 C13 0.8(2)
C10 C9 N1 C13 -179.86(16)
C6 C7 N2 C12 -160.24(16)
C8 C7 N2 C11 162.17(17)
C17 C11 N2 C7 157.40(18)
C1 C11 N2 C7 30.20(18)
C17 C11 N2 C12 -60.0(3)
C1 C11 N2 C12 172.83(16)

loop_
_cod_related_entry_id
_cod_related_entry_database
_cod_related_entry_code
1 ChemSpider 84738
